data_7016854
loop_
_publ_author_name
'Junold, Konstantin'
'Burschka, Christian'
'Bertermann, R\"udiger'
'Tacke, Reinhold'

_publ_section_title
;
 Novel neutral hexacoordinate benzamidinatosilicon(iv) complexes with
 SiN(3)OF(2), SiN(3)OCl(2), SiN(3)OBr(2), SiN(5)O and SiN(3)O(3)
 skeletons.
;
_journal_issue 38
_journal_name_full 'Dalton transactions (Cambridge, England : 2003)'
_journal_page_first 9844
_journal_page_last 9857
_journal_paper_doi 10.1039/c1dt10898k
_journal_volume 40
_journal_year 2011
_chemical_formula_moiety 'C22 H25 Br2 N3 O Si'
_chemical_formula_sum 'C22 H25 Br2 N3 O Si'
_chemical_formula_weight 535.36
_chemical_name_systematic
;
?
;
_space_group_IT_number 2
_symmetry_cell_setting triclinic
_symmetry_space_group_name_Hall '-P 1'
_symmetry_space_group_name_H-M 'P -1'
_atom_sites_solution_hydrogens geom
_atom_sites_solution_primary direct
_atom_sites_solution_secondary difmap
_audit_creation_method SHELXL-97
_cell_angle_alpha 94.61(3)
_cell_angle_beta 102.42(3)
_cell_angle_gamma 95.80(3)
_cell_formula_units_Z 2
_cell_length_a 8.1749(16)
_cell_length_b 9.919(2)
_cell_length_c 14.424(3)
_cell_measurement_reflns_used 3298
_cell_measurement_temperature 173(2)
_cell_measurement_theta_max 26.75
_cell_measurement_theta_min 7.8
_cell_volume 1130.1(4)
_computing_cell_refinement Stoe-IPDS
_computing_data_collection Stoe-IPDs
_computing_data_reduction Stoe-IPDS
_computing_molecular_graphics Ortep/Povray
_computing_publication_material Bruker-SHELXTL
_computing_structure_refinement 'SHELXL-97 (Sheldrick, 2008)'
_computing_structure_solution 'SHELXS-97 (Sheldrick, 2008)'
_diffrn_ambient_temperature 173(2)
_diffrn_measured_fraction_theta_full 0.917
_diffrn_measured_fraction_theta_max 0.917
_diffrn_measurement_device_type image_plate_Stoe-IPDS
_diffrn_measurement_method 'omega scan'
_diffrn_radiation_monochromator graphite
_diffrn_radiation_source 'fine-focus sealed tube'
_diffrn_radiation_type MoK\a
_diffrn_radiation_wavelength 0.71073
_diffrn_reflns_av_R_equivalents 0.0448
_diffrn_reflns_av_sigmaI/netI 0.0383
_diffrn_reflns_limit_h_max 11
_diffrn_reflns_limit_h_min -11
_diffrn_reflns_limit_k_max 13
_diffrn_reflns_limit_k_min -13
_diffrn_reflns_limit_l_max 19
_diffrn_reflns_limit_l_min -19
_diffrn_reflns_number 16443
_diffrn_reflns_theta_full 29.11
_diffrn_reflns_theta_max 29.11
_diffrn_reflns_theta_min 2.41
_exptl_absorpt_coefficient_mu 3.658
_exptl_absorpt_correction_T_max 0.2718
_exptl_absorpt_correction_T_min 0.1963
_exptl_absorpt_correction_type multi-scan
_exptl_absorpt_process_details
;
[c.f. r.h. blessing, acta cryst. (1995), a51, 33-38]
;
_exptl_crystal_colour yellow
_exptl_crystal_density_diffrn 1.573
_exptl_crystal_density_method 'not measured'
_exptl_crystal_description prism
_exptl_crystal_F_000 540
_exptl_crystal_size_max .5
_exptl_crystal_size_mid .2
_exptl_crystal_size_min .2
_refine_diff_density_max 0.644
_refine_diff_density_min -0.936
_refine_diff_density_rms 0.120
_refine_ls_extinction_method none
_refine_ls_goodness_of_fit_ref 1.077
_refine_ls_hydrogen_treatment constr
_refine_ls_matrix_type full
_refine_ls_number_parameters 266
_refine_ls_number_reflns 5566
_refine_ls_number_restraints 0
_refine_ls_restrained_S_all 1.077
_refine_ls_R_factor_all 0.0524
_refine_ls_R_factor_gt 0.0381
_refine_ls_shift/su_max 0.001
_refine_ls_shift/su_mean 0.000
_refine_ls_structure_factor_coef Fsqd
_refine_ls_weighting_details
;
calc w=1/[\s^2^(Fo^2^)+(0.0722P)^2^+0.5002P] where P=(Fo^2^+2Fc^2^)/3
;
_refine_ls_weighting_scheme calc
_refine_ls_wR_factor_gt 0.1014
_refine_ls_wR_factor_ref 0.1191
_reflns_number_gt 4435
_reflns_number_total 5566
_reflns_threshold_expression >2sigma(I)
_cod_data_source_file c1dt10898k.txt
_cod_data_source_block jun26fu
_cod_original_sg_symbol_H-M P-1
_cod_database_code 7016854

loop_
_symmetry_equiv_pos_as_xyz
'x, y, z'
'-x, -y, -z'

loop_
_atom_site_label
_atom_site_type_symbol
_atom_site_fract_x
_atom_site_fract_y
_atom_site_fract_z
_atom_site_U_iso_or_equiv
_atom_site_adp_type
_atom_site_occupancy
_atom_site_symmetry_multiplicity
_atom_site_calc_flag
_atom_site_refinement_flags
Br1 Br 0.38591(4) 0.58231(3) 0.24914(2) 0.02651(10) Uani 1 1 d .
Br2 Br 0.66117(4) 0.34799(4) 0.30779(2) 0.02941(11) Uani 1 1 d .
C1 C 0.2741(4) 0.1636(3) 0.2922(2) 0.0210(6) Uani 1 1 d .
C2 C 0.1927(4) 0.0495(3) 0.3338(2) 0.0221(6) Uani 1 1 d .
C3 C 0.2818(5) -0.0568(4) 0.3676(3) 0.0353(8) Uani 1 1 d .
H3 H 0.3985 -0.0539 0.3681 0.042 Uiso 1 1 calc R
C4 C 0.1988(6) -0.1667(4) 0.4004(3) 0.0395(9) Uani 1 1 d .
H4 H 0.2593 -0.2386 0.4235 0.047 Uiso 1 1 calc R
C5 C 0.0300(6) -0.1715(4) 0.3997(3) 0.0392(9) Uani 1 1 d .
H5 H -0.0258 -0.2467 0.4221 0.047 Uiso 1 1 calc R
C6 C -0.0599(5) -0.0661(4) 0.3661(3) 0.0374(9) Uani 1 1 d .
H6 H -0.1768 -0.0701 0.3652 0.045 Uiso 1 1 calc R
C7 C 0.0220(5) 0.0449(3) 0.3338(3) 0.0291(7) Uani 1 1 d .
H7 H -0.0387 0.1173 0.3119 0.035 Uiso 1 1 calc R
C11 C 0.2956(4) 0.3685(3) 0.4137(2) 0.0228(6) Uani 1 1 d .
H11 H 0.3846 0.4482 0.4219 0.027 Uiso 1 1 calc R
C13 C 0.3538(5) 0.2821(4) 0.4950(3) 0.0356(8) Uani 1 1 d .
H13A H 0.2658 0.2066 0.4935 0.053 Uiso 1 1 calc R
H13B H 0.3752 0.3387 0.5563 0.053 Uiso 1 1 calc R
H13C H 0.4577 0.2457 0.4874 0.053 Uiso 1 1 calc R
C12 C 0.1329(5) 0.4271(4) 0.4210(3) 0.0326(8) Uani 1 1 d .
H12A H 0.1045 0.4871 0.3707 0.049 Uiso 1 1 calc R
H12B H 0.1483 0.4792 0.4835 0.049 Uiso 1 1 calc R
H12C H 0.0412 0.3525 0.4134 0.049 Uiso 1 1 calc R
C8 C 0.3419(5) 0.0228(3) 0.1570(3) 0.0308(8) Uani 1 1 d .
H8 H 0.2848 -0.0535 0.1843 0.037 Uiso 1 1 calc R
C9 C 0.2497(11) 0.0252(4) 0.0557(3) 0.080(2) Uani 1 1 d .
H9A H 0.1330 0.0419 0.0541 0.120 Uiso 1 1 calc R
H9B H 0.2500 -0.0627 0.0195 0.120 Uiso 1 1 calc R
H9C H 0.3056 0.0980 0.0272 0.120 Uiso 1 1 calc R
C10 C 0.5233(8) -0.0014(6) 0.1637(6) 0.083(2) Uani 1 1 d .
H10A H 0.5777 0.0660 0.1303 0.125 Uiso 1 1 calc R
H10B H 0.5270 -0.0932 0.1342 0.125 Uiso 1 1 calc R
H10C H 0.5830 0.0074 0.2309 0.125 Uiso 1 1 calc R
C14 C -0.0005(4) 0.3370(3) 0.1525(2) 0.0194(6) Uani 1 1 d .
H14 H -0.0111 0.3388 0.2169 0.023 Uiso 1 1 calc R
C15 C -0.1459(4) 0.3297(3) 0.0797(2) 0.0210(6) Uani 1 1 d .
H15 H -0.2536 0.3273 0.0949 0.025 Uiso 1 1 calc R
C16 C -0.1328(4) 0.3262(3) -0.0142(2) 0.0203(6) Uani 1 1 d .
H16 H -0.2314 0.3199 -0.0640 0.024 Uiso 1 1 calc R
C17 C 0.0294(4) 0.3321(3) -0.0362(2) 0.0167(5) Uani 1 1 d .
C18 C 0.0624(4) 0.3305(3) -0.1295(2) 0.0228(6) Uani 1 1 d .
H18 H -0.0277 0.3216 -0.1845 0.027 Uiso 1 1 calc R
C19 C 0.2283(4) 0.3421(3) -0.1381(2) 0.0231(6) Uani 1 1 d .
H19 H 0.2503 0.3429 -0.2002 0.028 Uiso 1 1 calc R
C20 C 0.3661(4) 0.3529(3) -0.0592(2) 0.0208(6) Uani 1 1 d .
H20 H 0.4782 0.3620 -0.0682 0.025 Uiso 1 1 calc R
C21 C 0.3371(4) 0.3502(3) 0.0317(2) 0.0172(5) Uani 1 1 d .
C22 C 0.1668(4) 0.3419(3) 0.0414(2) 0.0185(6) Uani 1 1 d .
N2 N 0.2842(3) 0.2976(2) 0.31841(18) 0.0187(5) Uani 1 1 d .
N1 N 0.3374(3) 0.1509(2) 0.21497(19) 0.0202(5) Uani 1 1 d .
N3 N 0.1534(3) 0.3414(2) 0.13398(17) 0.0153(5) Uani 1 1 d .
O O 0.4536(3) 0.3510(2) 0.11333(15) 0.0197(4) Uani 1 1 d .
Si Si 0.38106(11) 0.34301(8) 0.21783(6) 0.01721(17) Uani 1 1 d .

loop_
_atom_site_aniso_label
_atom_site_aniso_U_11
_atom_site_aniso_U_22
_atom_site_aniso_U_33
_atom_site_aniso_U_23
_atom_site_aniso_U_13
_atom_site_aniso_U_12
Br1 0.0281(2) 0.02745(16) 0.02459(17) 0.00153(11) 0.00832(15) 0.00178(12)
Br2 0.01838(18) 0.04358(19) 0.02705(18) 0.00515(14) 0.00558(15) 0.00520(13)
C1 0.0164(15) 0.0262(13) 0.0232(15) 0.0063(11) 0.0082(13) 0.0051(11)
C2 0.0213(16) 0.0255(13) 0.0209(14) 0.0052(11) 0.0068(14) 0.0031(11)
C3 0.035(2) 0.0355(17) 0.043(2) 0.0162(16) 0.0168(19) 0.0114(15)
C4 0.048(3) 0.0321(17) 0.046(2) 0.0183(16) 0.018(2) 0.0111(16)
C5 0.048(3) 0.0348(18) 0.040(2) 0.0136(15) 0.022(2) -0.0005(16)
C6 0.031(2) 0.0400(19) 0.047(2) 0.0136(17) 0.019(2) 0.0005(15)
C7 0.0269(19) 0.0330(16) 0.0308(18) 0.0098(13) 0.0113(16) 0.0042(13)
C11 0.0203(16) 0.0324(15) 0.0145(13) -0.0003(11) 0.0046(13) -0.0013(12)
C13 0.038(2) 0.049(2) 0.0190(16) 0.0066(14) 0.0023(17) 0.0060(17)
C12 0.030(2) 0.0431(19) 0.0264(17) -0.0052(14) 0.0116(17) 0.0092(15)
C8 0.044(2) 0.0195(13) 0.0339(18) 0.0010(12) 0.0212(18) 0.0047(13)
C9 0.169(7) 0.0232(18) 0.035(2) -0.0094(16) 0.000(3) 0.005(3)
C10 0.056(4) 0.066(3) 0.133(6) -0.033(4) 0.044(4) 0.020(3)
C14 0.0166(15) 0.0215(12) 0.0227(14) 0.0031(11) 0.0085(13) 0.0044(10)
C15 0.0146(15) 0.0222(12) 0.0286(16) 0.0031(11) 0.0092(14) 0.0032(10)
C16 0.0161(15) 0.0202(12) 0.0252(15) 0.0034(11) 0.0050(13) 0.0034(10)
C17 0.0115(14) 0.0181(11) 0.0193(13) 0.0007(10) 0.0017(12) 0.0012(10)
C18 0.0255(17) 0.0251(13) 0.0168(14) -0.0001(11) 0.0041(14) 0.0014(12)
C19 0.0283(18) 0.0257(14) 0.0176(14) 0.0022(11) 0.0099(14) 0.0038(12)
C20 0.0212(16) 0.0219(12) 0.0224(15) 0.0008(11) 0.0122(14) 0.0025(11)
C21 0.0163(15) 0.0176(11) 0.0182(13) 0.0003(10) 0.0057(12) 0.0011(10)
C22 0.0253(16) 0.0146(11) 0.0191(14) 0.0007(10) 0.0136(13) 0.0017(10)
N2 0.0176(13) 0.0236(11) 0.0173(12) 0.0035(9) 0.0079(11) 0.0037(9)
N1 0.0192(13) 0.0209(11) 0.0237(13) 0.0038(9) 0.0097(12) 0.0054(9)
N3 0.0108(12) 0.0190(10) 0.0158(11) 0.0003(8) 0.0030(10) 0.0021(8)
O 0.0164(11) 0.0255(10) 0.0185(10) 0.0015(8) 0.0080(9) 0.0012(8)
Si 0.0160(4) 0.0214(3) 0.0161(4) 0.0017(3) 0.0076(3) 0.0024(3)

loop_
_atom_type_symbol
_atom_type_description
_atom_type_scat_dispersion_real
_atom_type_scat_dispersion_imag
_atom_type_scat_source
C C 0.0033 0.0016 'International Tables Vol C Tables 4.2.6.8 and 6.1.1.4'
H H 0.0000 0.0000 'International Tables Vol C Tables 4.2.6.8 and 6.1.1.4'
N N 0.0061 0.0033 'International Tables Vol C Tables 4.2.6.8 and 6.1.1.4'
O O 0.0106 0.0060 'International Tables Vol C Tables 4.2.6.8 and 6.1.1.4'
Si Si 0.0817 0.0704 'International Tables Vol C Tables 4.2.6.8 and 6.1.1.4'
Br Br -0.2901 2.4595 'International Tables Vol C Tables 4.2.6.8 and 6.1.1.4'

loop_
_geom_angle_atom_site_label_1
_geom_angle_atom_site_label_2
_geom_angle_atom_site_label_3
_geom_angle
N1 C1 N2 106.8(2)
N1 C1 C2 125.3(3)
N2 C1 C2 127.6(3)
N1 C1 Si 54.21(15)
N2 C1 Si 52.59(14)
C2 C1 Si 175.3(2)
C7 C2 C3 119.7(3)
C7 C2 C1 118.9(3)
C3 C2 C1 121.3(3)
C4 C3 C2 119.9(4)
C5 C4 C3 120.4(3)
C4 C5 C6 120.2(3)
C7 C6 C5 120.0(4)
C2 C7 C6 119.9(3)
N2 C11 C12 112.0(3)
N2 C11 C13 113.3(3)
C12 C11 C13 112.0(3)
N1 C8 C9 111.2(3)
N1 C8 C10 109.2(4)
C9 C8 C10 111.6(5)
N3 C14 C15 121.8(3)
C16 C15 C14 119.9(3)
C15 C16 C17 119.6(3)
C22 C17 C16 116.2(3)
C22 C17 C18 118.0(3)
C16 C17 C18 125.9(3)
C19 C18 C17 118.5(3)
C18 C19 C20 123.0(3)
C21 C20 C19 119.6(3)
O C21 C20 126.8(3)
O C21 C22 115.4(2)
C20 C21 C22 117.8(3)
N3 C22 C17 124.1(3)
N3 C22 C21 112.7(3)
C17 C22 C21 123.2(3)
C1 N2 C11 129.1(3)
C1 N2 Si 92.46(18)
C11 N2 Si 132.1(2)
C1 N1 C8 126.3(3)
C1 N1 Si 91.25(19)
C8 N1 Si 142.2(2)
C14 N3 C22 118.3(3)
C14 N3 Si 132.1(2)
C22 N3 Si 109.5(2)
C21 O Si 117.11(18)
O Si N2 167.93(12)
O Si N1 99.13(11)
N2 Si N1 69.48(11)
O Si N3 85.17(11)
N2 Si N3 90.43(11)
N1 Si N3 88.62(12)
O Si C1 133.55(11)
N2 Si C1 34.94(11)
N1 Si C1 34.54(10)
N3 Si C1 89.35(11)
O Si Br2 90.58(9)
N2 Si Br2 93.85(9)
N1 Si Br2 92.59(10)
N3 Si Br2 175.71(8)
C1 Si Br2 93.98(9)
O Si Br1 95.18(8)
N2 Si Br1 95.85(8)
N1 Si Br1 164.78(8)
N3 Si Br1 87.44(8)
C1 Si Br1 130.67(8)
Br2 Si Br1 92.42(5)

loop_
_geom_bond_atom_site_label_1
_geom_bond_atom_site_label_2
_geom_bond_distance
Br1 Si 2.3750(10)
Br2 Si 2.3703(12)
C1 N1 1.327(4)
C1 N2 1.342(4)
C1 C2 1.488(4)
C1 Si 2.340(3)
C2 C7 1.392(5)
C2 C3 1.401(4)
C3 C4 1.395(5)
C4 C5 1.374(6)
C5 C6 1.396(6)
C6 C7 1.394(5)
C11 N2 1.473(4)
C11 C12 1.524(5)
C11 C13 1.530(5)
C8 N1 1.471(4)
C8 C9 1.497(6)
C8 C10 1.510(6)
C14 N3 1.338(4)
C14 C15 1.398(5)
C15 C16 1.380(4)
C16 C17 1.425(4)
C17 C22 1.394(5)
C17 C18 1.428(4)
C18 C19 1.382(5)
C19 C20 1.408(5)
C20 C21 1.383(4)
C21 O 1.344(4)
C21 C22 1.423(4)
C22 N3 1.364(4)
N2 Si 1.861(2)
N1 Si 1.899(3)
N3 Si 1.987(3)
O Si 1.739(2)

loop_
_geom_torsion_atom_site_label_1
_geom_torsion_atom_site_label_2
_geom_torsion_atom_site_label_3
_geom_torsion_atom_site_label_4
_geom_torsion
N1 C1 C2 C7 -114.9(4)
N2 C1 C2 C7 58.4(5)
Si C1 C2 C7 -33(3)
N1 C1 C2 C3 61.4(5)
N2 C1 C2 C3 -125.3(4)
Si C1 C2 C3 144(3)
C7 C2 C3 C4 0.4(6)
C1 C2 C3 C4 -175.8(4)
C2 C3 C4 C5 0.1(7)
C3 C4 C5 C6 -0.1(7)
C4 C5 C6 C7 -0.5(7)
C3 C2 C7 C6 -1.0(6)
C1 C2 C7 C6 175.4(3)
C5 C6 C7 C2 1.0(6)
N3 C14 C15 C16 0.4(4)
C14 C15 C16 C17 -0.9(4)
C15 C16 C17 C22 -0.3(4)
C15 C16 C17 C18 -179.5(3)
C22 C17 C18 C19 -1.6(4)
C16 C17 C18 C19 177.5(3)
C17 C18 C19 C20 1.3(4)
C18 C19 C20 C21 0.9(4)
C19 C20 C21 O 175.7(3)
C19 C20 C21 C22 -2.5(4)
C16 C17 C22 N3 2.3(4)
C18 C17 C22 N3 -178.4(3)
C16 C17 C22 C21 -179.3(2)
C18 C17 C22 C21 -0.1(4)
O C21 C22 N3 2.3(3)
C20 C21 C22 N3 -179.3(2)
O C21 C22 C17 -176.2(2)
C20 C21 C22 C17 2.2(4)
N1 C1 N2 C11 -153.9(3)
C2 C1 N2 C11 31.9(5)
Si C1 N2 C11 -154.0(4)
N1 C1 N2 Si 0.2(3)
C2 C1 N2 Si -174.1(3)
C12 C11 N2 C1 -108.6(4)
C13 C11 N2 C1 19.2(5)
C12 C11 N2 Si 107.5(3)
C13 C11 N2 Si -124.6(3)
N2 C1 N1 C8 -175.5(3)
C2 C1 N1 C8 -1.1(5)
Si C1 N1 C8 -175.4(4)
N2 C1 N1 Si -0.2(3)
C2 C1 N1 Si 174.3(3)
C9 C8 N1 C1 121.0(5)
C10 C8 N1 C1 -115.4(5)
C9 C8 N1 Si -51.5(6)
C10 C8 N1 Si 72.1(6)
C15 C14 N3 C22 1.5(4)
C15 C14 N3 Si -176.7(2)
C17 C22 N3 C14 -2.9(4)
C21 C22 N3 C14 178.6(2)
C17 C22 N3 Si 175.6(2)
C21 C22 N3 Si -2.9(3)
C20 C21 O Si -178.6(2)
C22 C21 O Si -0.4(3)
C21 O Si N2 67.9(6)
C21 O Si N1 86.8(2)
C21 O Si N3 -1.03(19)
C21 O Si C1 83.5(2)
C21 O Si Br2 179.51(18)
C21 O Si Br1 -88.01(19)
C1 N2 Si O 19.8(7)
C11 N2 Si O 172.6(5)
C1 N2 Si N1 -0.11(19)
C11 N2 Si N1 152.6(3)
C1 N2 Si N3 88.3(2)
C11 N2 Si N3 -119.0(3)
C11 N2 Si C1 152.7(4)
C1 N2 Si Br2 -91.44(19)
C11 N2 Si Br2 61.3(3)
C1 N2 Si Br1 175.72(18)
C11 N2 Si Br1 -31.6(3)
C1 N1 Si O -175.7(2)
C8 N1 Si O -1.9(4)
C1 N1 Si N2 0.11(19)
C8 N1 Si N2 174.0(4)
C1 N1 Si N3 -90.9(2)
C8 N1 Si N3 83.0(4)
C8 N1 Si C1 173.9(5)
C1 N1 Si Br2 93.25(19)
C8 N1 Si Br2 -92.9(4)
C1 N1 Si Br1 -15.9(5)
C8 N1 Si Br1 158.0(3)
C14 N3 Si O -179.5(3)
C22 N3 Si O 2.24(18)
C14 N3 Si N2 11.8(3)
C22 N3 Si N2 -166.51(18)
C14 N3 Si N1 81.2(3)
C22 N3 Si N1 -97.04(19)
C14 N3 Si C1 46.7(3)
C22 N3 Si C1 -131.58(19)
C14 N3 Si Br2 -172.3(9)
C22 N3 Si Br2 9.4(11)
C14 N3 Si Br1 -84.1(2)
C22 N3 Si Br1 97.66(17)
N1 C1 Si O 5.8(3)
N2 C1 Si O -174.4(2)
C2 C1 Si O -80(3)
N1 C1 Si N2 -179.8(3)
C2 C1 Si N2 95(3)
N2 C1 Si N1 179.8(3)
C2 C1 Si N1 -85(3)
N1 C1 Si N3 88.5(2)
N2 C1 Si N3 -91.7(2)
C2 C1 Si N3 3(3)
N1 C1 Si Br2 -88.79(19)
N2 C1 Si Br2 91.02(19)
C2 C1 Si Br2 -174(3)
N1 C1 Si Br1 174.56(17)
N2 C1 Si Br1 -5.6(2)
C2 C1 Si Br1 89(3)
